data_4063922
loop_
_publ_author_name
'Rajagopalan, Rakesh A.'
'Sterenberg, Brian T.'

_publ_section_title
;
 Formation and Reactivity of a Transient Cationic Alkyl Phosphinidene
 Complex
;
_journal_issue 11
_journal_name_full Organometallics
_journal_page_first 2933
_journal_paper_doi 10.1021/om101025c
_journal_volume 30
_journal_year 2011
_chemical_formula_sum 'C28 H34 Al Cl4 Mo O3 P Si'
_chemical_formula_weight 742.33
_chemical_name_systematic
;
 ?
;
_space_group_IT_number 14
_symmetry_cell_setting monoclinic
_symmetry_space_group_name_Hall '-P 2ybc'
_symmetry_space_group_name_H-M 'P 1 21/c 1'
_atom_sites_solution_hydrogens geom
_atom_sites_solution_primary direct
_atom_sites_solution_secondary difmap
_audit_creation_method SHELXL-97
_cell_angle_alpha 90.00
_cell_angle_beta 111.4180(10)
_cell_angle_gamma 90.00
_cell_formula_units_Z 4
_cell_length_a 13.8337(15)
_cell_length_b 14.3943(16)
_cell_length_c 18.364(2)
_cell_measurement_reflns_used 9948
_cell_measurement_temperature 173(2)
_cell_measurement_theta_max 25.52
_cell_measurement_theta_min 2.33
_cell_volume 3404.2(6)
_computing_cell_refinement 'Bruker SAINT'
_computing_data_collection 'Bruker APEX2'
_computing_data_reduction 'Bruker SAINT'
_computing_structure_refinement 'SHELXL-97 (Sheldrick, 2008)'
_computing_structure_solution 'SHELXS-97 (Sheldrick, 2008)'
_diffrn_ambient_temperature 173(2)
_diffrn_measured_fraction_theta_full 0.994
_diffrn_measured_fraction_theta_max 0.994
_diffrn_measurement_device_type 'Bruker APEX-II CCD'
_diffrn_measurement_method '\w scans'
_diffrn_radiation_monochromator graphite
_diffrn_radiation_source 'fine-focus sealed tube'
_diffrn_radiation_type MoK\a
_diffrn_radiation_wavelength 0.71073
_diffrn_reflns_av_R_equivalents 0.0240
_diffrn_reflns_av_sigmaI/netI 0.0212
_diffrn_reflns_limit_h_max 17
_diffrn_reflns_limit_h_min -17
_diffrn_reflns_limit_k_max 18
_diffrn_reflns_limit_k_min -18
_diffrn_reflns_limit_l_max 23
_diffrn_reflns_limit_l_min -23
_diffrn_reflns_number 29147
_diffrn_reflns_theta_full 27.54
_diffrn_reflns_theta_max 27.54
_diffrn_reflns_theta_min 1.58
_diffrn_standards_number 0
_exptl_absorpt_coefficient_mu 0.834
_exptl_absorpt_correction_T_max 0.8443
_exptl_absorpt_correction_T_min 0.7103
_exptl_absorpt_correction_type integration
_exptl_absorpt_process_details 'SADABS (Sheldrick, 2008)'
_exptl_crystal_colour yellow
_exptl_crystal_density_diffrn 1.448
_exptl_crystal_density_method 'not measured'
_exptl_crystal_description prism
_exptl_crystal_F_000 1512
_exptl_crystal_size_max 0.44
_exptl_crystal_size_mid 0.29
_exptl_crystal_size_min 0.21
_refine_diff_density_max 2.467
_refine_diff_density_min -0.681
_refine_diff_density_rms 0.123
_refine_ls_extinction_method none
_refine_ls_goodness_of_fit_ref 1.232
_refine_ls_hydrogen_treatment mixed
_refine_ls_matrix_type full
_refine_ls_number_parameters 360
_refine_ls_number_reflns 7798
_refine_ls_number_restraints 0
_refine_ls_restrained_S_all 1.232
_refine_ls_R_factor_all 0.0605
_refine_ls_R_factor_gt 0.0563
_refine_ls_shift/su_max 0.028
_refine_ls_shift/su_mean 0.002
_refine_ls_structure_factor_coef Fsqd
_refine_ls_weighting_details 'calc w=1/[\s^2^(Fo^2^)+(0.0541P)^2^+18.8782P] where P=(Fo^2^+2Fc^2^)/3'
_refine_ls_weighting_scheme calc
_refine_ls_wR_factor_gt 0.1825
_refine_ls_wR_factor_ref 0.1847
_reflns_number_gt 7047
_reflns_number_total 7798
_reflns_threshold_expression >2\s(I)
_cod_data_source_file om101025c_si_001.cif
_cod_data_source_block ra-05
_cod_depositor_comments
;
The following automatic conversions were performed:

'_symmetry_cell_setting' value 'Monoclinic' changed to 'monoclinic'
according to /home/saulius/struct/CIF-dictionaries/cif_core.dic
dictionary named 'cif_core.dic' version 2.4.1 from 2010-06-29.

Automatic conversion script
Id: cif_fix_values 1715 2011-07-08 13:25:40Z adriana 
;
_cod_original_cell_volume 3404.3(6)
_cod_original_sg_symbol_H-M P2(1)/c
_cod_database_code 4063922

loop_
_symmetry_equiv_pos_as_xyz
'x, y, z'
'-x, y+1/2, -z+1/2'
'-x, -y, -z'
'x, -y-1/2, z-1/2'

loop_
_atom_site_label
_atom_site_type_symbol
_atom_site_fract_x
_atom_site_fract_y
_atom_site_fract_z
_atom_site_U_iso_or_equiv
_atom_site_adp_type
_atom_site_occupancy
_atom_site_symmetry_multiplicity
_atom_site_calc_flag
_atom_site_refinement_flags
C3 C 0.3320(5) 0.2553(4) 0.2191(4) 0.0409(13) Uani 1 1 d .
C66 C 0.4215(6) -0.0621(6) 0.0888(6) 0.068(2) Uani 1 1 d .
H66A H 0.4626 -0.0125 0.0776 0.103 Uiso 1 1 calc R
H66B H 0.4065 -0.1101 0.0484 0.103 Uiso 1 1 calc R
H66C H 0.4606 -0.0894 0.1400 0.103 Uiso 1 1 calc R
O3 O 0.3977(4) 0.2855(4) 0.2705(3) 0.0715(17) Uani 1 1 d .
H1 H 0.434(6) 0.107(6) 0.157(5) 0.07(2) Uiso 1 1 d .
H2 H 0.432(5) -0.079(5) 0.275(4) 0.041(17) Uiso 1 1 d .
C1 C 0.1257(4) 0.1031(4) 0.1337(4) 0.0392(12) Uani 1 1 d .
C2 C 0.1403(5) 0.2607(4) 0.1904(4) 0.0416(13) Uani 1 1 d .
C4 C 0.3203(5) -0.0222(4) 0.0894(3) 0.0420(13) Uani 1 1 d .
H4 H 0.2812 0.0024 0.0357 0.050 Uiso 1 1 calc R
C5 C 0.2526(6) -0.0975(5) 0.1059(5) 0.0599(19) Uani 1 1 d .
H5A H 0.1878 -0.0696 0.1056 0.090 Uiso 1 1 calc R
H5B H 0.2900 -0.1253 0.1573 0.090 Uiso 1 1 calc R
H5C H 0.2368 -0.1456 0.0655 0.090 Uiso 1 1 calc R
C6 C 0.2482(5) 0.2303(4) 0.0063(3) 0.0388(12) Uani 1 1 d .
C7 C 0.1451(6) 0.2049(4) -0.0111(4) 0.0459(15) Uani 1 1 d .
C8 C 0.0928(4) 0.2770(4) 0.0159(3) 0.0399(12) Uani 1 1 d .
C9 C 0.1703(5) 0.3450(4) 0.0528(3) 0.0368(12) Uani 1 1 d .
C10 C 0.2656(4) 0.3159(4) 0.0477(3) 0.0346(11) Uani 1 1 d .
C11 C 0.3259(6) 0.1838(5) -0.0217(4) 0.0569(18) Uani 1 1 d .
H11A H 0.2958 0.1265 -0.0496 0.085 Uiso 1 1 calc R
H11B H 0.3888 0.1690 0.0232 0.085 Uiso 1 1 calc R
H11C H 0.3435 0.2258 -0.0571 0.085 Uiso 1 1 calc R
C12 C 0.0858(7) 0.1270(6) -0.0651(4) 0.065(2) Uani 1 1 d .
H12A H 0.1348 0.0861 -0.0769 0.098 Uiso 1 1 calc R
H12B H 0.0372 0.1537 -0.1139 0.098 Uiso 1 1 calc R
H12C H 0.0471 0.0912 -0.0394 0.098 Uiso 1 1 calc R
C13 C -0.0205(5) 0.2854(6) 0.0012(4) 0.061(2) Uani 1 1 d .
H13A H -0.0326 0.3413 0.0272 0.092 Uiso 1 1 calc R
H13B H -0.0435 0.2306 0.0221 0.092 Uiso 1 1 calc R
H13C H -0.0595 0.2899 -0.0552 0.092 Uiso 1 1 calc R
C14 C 0.1512(6) 0.4397(4) 0.0807(4) 0.0531(17) Uani 1 1 d .
H14A H 0.0796 0.4432 0.0788 0.080 Uiso 1 1 calc R
H14B H 0.1624 0.4878 0.0468 0.080 Uiso 1 1 calc R
H14C H 0.1993 0.4495 0.1346 0.080 Uiso 1 1 calc R
C15 C 0.3634(6) 0.3720(5) 0.0723(4) 0.0553(17) Uani 1 1 d .
H15A H 0.4180 0.3362 0.0629 0.083 Uiso 1 1 calc R
H15B H 0.3853 0.3868 0.1281 0.083 Uiso 1 1 calc R
H15C H 0.3509 0.4297 0.0419 0.083 Uiso 1 1 calc R
C16 C 0.2728(4) 0.0072(4) 0.3076(3) 0.0388(12) Uani 1 1 d .
C17 C 0.2185(5) -0.0755(5) 0.2998(4) 0.0519(16) Uani 1 1 d .
H17 H 0.2444 -0.1305 0.2847 0.062 Uiso 1 1 calc R
C18 C 0.1257(6) -0.0783(7) 0.3140(6) 0.076(3) Uani 1 1 d .
H18 H 0.0889 -0.1352 0.3084 0.091 Uiso 1 1 calc R
C19 C 0.0877(6) 0.0003(7) 0.3358(6) 0.076(3) Uani 1 1 d .
H19 H 0.0239 -0.0022 0.3442 0.091 Uiso 1 1 calc R
C20 C 0.1415(6) 0.0835(6) 0.3459(4) 0.0589(18) Uani 1 1 d .
H20 H 0.1156 0.1378 0.3620 0.071 Uiso 1 1 calc R
C21 C 0.2333(5) 0.0864(5) 0.3321(4) 0.0441(13) Uani 1 1 d .
H21 H 0.2705 0.1433 0.3394 0.053 Uiso 1 1 calc R
C22 C 0.4979(4) 0.0806(4) 0.3518(3) 0.0331(11) Uani 1 1 d .
C23 C 0.5010(5) 0.0920(5) 0.4283(3) 0.0415(13) Uani 1 1 d .
H23 H 0.4441 0.0714 0.4413 0.050 Uiso 1 1 calc R
C24 C 0.5860(6) 0.1328(5) 0.4855(4) 0.0553(17) Uani 1 1 d .
H24 H 0.5864 0.1404 0.5370 0.066 Uiso 1 1 calc R
C25 C 0.6693(5) 0.1623(5) 0.4680(4) 0.0547(17) Uani 1 1 d .
H25 H 0.7276 0.1896 0.5074 0.066 Uiso 1 1 calc R
C26 C 0.6683(5) 0.1521(5) 0.3930(4) 0.0493(15) Uani 1 1 d .
H26 H 0.7256 0.1732 0.3807 0.059 Uiso 1 1 calc R
C27 C 0.5837(4) 0.1110(4) 0.3353(3) 0.0410(13) Uani 1 1 d .
H27 H 0.5842 0.1036 0.2840 0.049 Uiso 1 1 calc R
O1 O 0.0689(4) 0.0466(3) 0.1357(3) 0.0577(13) Uani 1 1 d .
O2 O 0.0977(5) 0.2894(4) 0.2284(3) 0.0652(14) Uani 1 1 d .
Al1 Al 0.76111(16) 0.12349(14) 0.18441(11) 0.0434(4) Uani 1 1 d .
Si1 Si 0.38995(11) 0.01329(10) 0.28076(9) 0.0324(3) Uani 1 1 d .
P1 P 0.34376(10) 0.07742(9) 0.15824(8) 0.0300(3) Uani 1 1 d .
Cl1 Cl 0.86229(17) 0.18105(17) 0.29199(11) 0.0718(6) Uani 1 1 d .
Cl2 Cl 0.83237(18) 0.13815(19) 0.10055(12) 0.0755(6) Uani 1 1 d .
Cl3 Cl 0.7301(2) -0.01823(15) 0.19933(15) 0.0882(8) Uani 1 1 d .
Cl4 Cl 0.61746(14) 0.19734(15) 0.14690(14) 0.0677(5) Uani 1 1 d .
Mo1 Mo 0.21448(3) 0.21009(3) 0.12400(2) 0.02667(13) Uani 1 1 d .

loop_
_atom_site_aniso_label
_atom_site_aniso_U_11
_atom_site_aniso_U_22
_atom_site_aniso_U_33
_atom_site_aniso_U_23
_atom_site_aniso_U_13
_atom_site_aniso_U_12
C3 0.043(3) 0.030(3) 0.040(3) -0.005(2) 0.003(2) 0.003(2)
C66 0.060(4) 0.059(5) 0.091(6) -0.025(4) 0.032(4) 0.010(4)
O3 0.063(3) 0.051(3) 0.065(3) -0.021(2) -0.019(3) 0.000(2)
C1 0.033(3) 0.036(3) 0.043(3) 0.002(2) 0.007(2) 0.000(2)
C2 0.043(3) 0.040(3) 0.043(3) 0.004(3) 0.019(3) 0.006(2)
C4 0.047(3) 0.036(3) 0.036(3) -0.008(2) 0.006(2) 0.008(2)
C5 0.073(5) 0.042(4) 0.064(4) -0.020(3) 0.023(4) -0.015(3)
C6 0.052(3) 0.035(3) 0.026(2) 0.001(2) 0.011(2) 0.006(2)
C7 0.081(5) 0.029(3) 0.038(3) -0.003(2) 0.034(3) -0.011(3)
C8 0.034(3) 0.046(3) 0.034(3) 0.011(2) 0.006(2) 0.002(2)
C9 0.043(3) 0.033(3) 0.034(3) 0.008(2) 0.013(2) 0.003(2)
C10 0.039(3) 0.033(3) 0.032(3) 0.002(2) 0.014(2) -0.003(2)
C11 0.080(5) 0.052(4) 0.051(4) 0.007(3) 0.038(4) 0.014(4)
C12 0.076(5) 0.061(5) 0.041(4) -0.011(3) 0.000(3) -0.022(4)
C13 0.032(3) 0.086(6) 0.054(4) 0.021(4) 0.004(3) 0.004(3)
C14 0.078(5) 0.032(3) 0.057(4) 0.008(3) 0.034(4) 0.013(3)
C15 0.054(4) 0.055(4) 0.060(4) 0.000(3) 0.025(3) -0.021(3)
C16 0.034(3) 0.045(3) 0.035(3) 0.008(2) 0.010(2) -0.002(2)
C17 0.046(3) 0.047(4) 0.060(4) 0.010(3) 0.017(3) -0.009(3)
C18 0.048(4) 0.077(6) 0.104(7) 0.025(5) 0.030(4) -0.017(4)
C19 0.047(4) 0.105(7) 0.088(6) 0.031(5) 0.039(4) -0.005(4)
C20 0.051(4) 0.079(5) 0.051(4) 0.006(4) 0.024(3) 0.009(4)
C21 0.039(3) 0.052(4) 0.042(3) 0.006(3) 0.015(3) 0.000(3)
C22 0.031(2) 0.030(2) 0.036(3) 0.001(2) 0.009(2) 0.002(2)
C23 0.039(3) 0.051(3) 0.035(3) -0.001(3) 0.014(2) -0.001(3)
C24 0.056(4) 0.064(4) 0.042(3) -0.015(3) 0.013(3) -0.003(3)
C25 0.046(4) 0.050(4) 0.056(4) -0.013(3) 0.005(3) -0.011(3)
C26 0.038(3) 0.051(4) 0.054(4) 0.001(3) 0.011(3) -0.011(3)
C27 0.037(3) 0.051(3) 0.034(3) 0.002(2) 0.010(2) -0.003(2)
O1 0.040(2) 0.048(3) 0.082(4) 0.006(2) 0.018(2) -0.012(2)
O2 0.074(4) 0.064(3) 0.074(4) -0.001(3) 0.048(3) 0.016(3)
Al1 0.0515(11) 0.0440(10) 0.0344(9) 0.0040(7) 0.0153(8) 0.0050(8)
Si1 0.0299(7) 0.0298(7) 0.0335(7) 0.0024(6) 0.0069(6) 0.0009(5)
P1 0.0276(6) 0.0281(6) 0.0311(6) -0.0017(5) 0.0069(5) -0.0001(5)
Cl1 0.0694(12) 0.0912(15) 0.0454(9) -0.0139(10) 0.0099(9) 0.0012(11)
Cl2 0.0772(13) 0.1078(18) 0.0531(10) 0.0120(11) 0.0378(10) 0.0187(12)
Cl3 0.132(2) 0.0445(10) 0.0834(15) 0.0093(10) 0.0342(15) -0.0030(12)
Cl4 0.0463(9) 0.0725(12) 0.0856(14) 0.0289(10) 0.0254(9) 0.0096(8)
Mo1 0.0263(2) 0.0247(2) 0.0263(2) -0.00020(15) 0.00645(16) -0.00074(15)

loop_
_atom_type_symbol
_atom_type_description
_atom_type_scat_dispersion_real
_atom_type_scat_dispersion_imag
_atom_type_scat_source
C C 0.0033 0.0016 'International Tables Vol C Tables 4.2.6.8 and 6.1.1.4'
H H 0.0000 0.0000 'International Tables Vol C Tables 4.2.6.8 and 6.1.1.4'
O O 0.0106 0.0060 'International Tables Vol C Tables 4.2.6.8 and 6.1.1.4'
Al Al 0.0645 0.0514 'International Tables Vol C Tables 4.2.6.8 and 6.1.1.4'
Si Si 0.0817 0.0704 'International Tables Vol C Tables 4.2.6.8 and 6.1.1.4'
P P 0.1023 0.0942 'International Tables Vol C Tables 4.2.6.8 and 6.1.1.4'
Cl Cl 0.1484 0.1585 'International Tables Vol C Tables 4.2.6.8 and 6.1.1.4'
Mo Mo -1.6832 0.6857 'International Tables Vol C Tables 4.2.6.8 and 6.1.1.4'

loop_
_geom_angle_atom_site_label_1
_geom_angle_atom_site_label_2
_geom_angle_atom_site_label_3
_geom_angle
O3 C3 Mo1 176.1(6)
O1 C1 Mo1 174.6(5)
O2 C2 Mo1 179.7(6)
C66 C4 C5 111.4(6)
C66 C4 P1 111.4(5)
C5 C4 P1 112.2(4)
C7 C6 C10 108.0(5)
C7 C6 C11 127.1(6)
C10 C6 C11 124.4(6)
C7 C6 Mo1 69.7(3)
C10 C6 Mo1 70.9(3)
C11 C6 Mo1 130.8(4)
C6 C7 C8 109.3(5)
C6 C7 C12 127.3(6)
C8 C7 C12 122.1(7)
C6 C7 Mo1 75.9(4)
C8 C7 Mo1 71.0(3)
C12 C7 Mo1 129.5(4)
C9 C8 C7 105.7(5)
C9 C8 C13 125.9(6)
C7 C8 C13 128.1(6)
C9 C8 Mo1 72.0(3)
C7 C8 Mo1 72.3(3)
C13 C8 Mo1 125.5(4)
C10 C9 C8 108.7(5)
C10 C9 C14 124.8(6)
C8 C9 C14 125.8(6)
C10 C9 Mo1 74.2(3)
C8 C9 Mo1 71.8(3)
C14 C9 Mo1 127.8(4)
C9 C10 C6 108.2(5)
C9 C10 C15 125.4(6)
C6 C10 C15 125.9(6)
C9 C10 Mo1 70.3(3)
C6 C10 Mo1 74.2(3)
C15 C10 Mo1 127.3(4)
C17 C16 C21 118.0(6)
C17 C16 Si1 120.3(5)
C21 C16 Si1 121.6(5)
C16 C17 C18 120.2(7)
C19 C18 C17 120.6(7)
C18 C19 C20 120.5(7)
C21 C20 C19 119.1(8)
C20 C21 C16 121.6(7)
C27 C22 C23 117.6(5)
C27 C22 Si1 122.7(4)
C23 C22 Si1 119.2(4)
C24 C23 C22 121.1(6)
C25 C24 C23 120.3(6)
C24 C25 C26 119.9(6)
C25 C26 C27 120.2(6)
C26 C27 C22 120.9(6)
Cl2 Al1 Cl3 111.03(14)
Cl2 Al1 Cl1 108.23(13)
Cl3 Al1 Cl1 110.47(13)
Cl2 Al1 Cl4 109.94(12)
Cl3 Al1 Cl4 108.18(14)
Cl1 Al1 Cl4 108.96(13)
C22 Si1 C16 113.2(3)
C22 Si1 P1 110.07(18)
C16 Si1 P1 108.73(19)
C4 P1 Si1 105.9(2)
C4 P1 Mo1 118.70(19)
Si1 P1 Mo1 117.70(7)
C2 Mo1 C3 77.5(3)
C2 Mo1 C1 76.1(3)
C3 Mo1 C1 119.7(2)
C2 Mo1 C8 89.8(2)
C3 Mo1 C8 136.1(2)
C1 Mo1 C8 96.8(2)
C2 Mo1 C9 87.1(2)
C3 Mo1 C9 100.6(2)
C1 Mo1 C9 130.7(2)
C8 Mo1 C9 36.2(2)
C2 Mo1 C7 124.3(3)
C3 Mo1 C7 146.1(3)
C1 Mo1 C7 92.5(2)
C8 Mo1 C7 36.8(2)
C9 Mo1 C7 59.8(2)
C2 Mo1 C10 117.5(2)
C3 Mo1 C10 89.1(2)
C1 Mo1 C10 150.9(2)
C8 Mo1 C10 59.8(2)
C9 Mo1 C10 35.6(2)
C7 Mo1 C10 58.5(2)
C2 Mo1 C6 145.3(2)
C3 Mo1 C6 112.5(2)
C1 Mo1 C6 120.0(2)
C8 Mo1 C6 59.4(2)
C9 Mo1 C6 58.7(2)
C7 Mo1 C6 34.4(2)
C10 Mo1 C6 34.88(19)
C2 Mo1 P1 126.67(18)
C3 Mo1 P1 75.81(17)
C1 Mo1 P1 78.46(17)
C8 Mo1 P1 139.46(17)
C9 Mo1 P1 142.74(15)
C7 Mo1 P1 102.76(17)
C10 Mo1 P1 107.34(14)
C6 Mo1 P1 87.88(14)

loop_
_geom_bond_atom_site_label_1
_geom_bond_atom_site_label_2
_geom_bond_distance
C3 O3 1.130(7)
C3 Mo1 2.011(6)
C66 C4 1.516(9)
C1 O1 1.141(7)
C1 Mo1 2.018(6)
C2 O2 1.142(7)
C2 Mo1 1.997(6)
C4 C5 1.534(10)
C4 P1 1.860(6)
C6 C7 1.392(9)
C6 C10 1.420(8)
C6 C11 1.507(9)
C6 Mo1 2.390(6)
C7 C8 1.453(9)
C7 C12 1.524(9)
C7 Mo1 2.311(6)
C8 C9 1.427(8)
C8 C13 1.494(8)
C8 Mo1 2.293(5)
C9 C10 1.418(8)
C9 C14 1.513(8)
C9 Mo1 2.296(5)
C10 C15 1.498(8)
C10 Mo1 2.346(5)
C16 C17 1.387(9)
C16 C21 1.408(9)
C16 Si1 1.860(6)
C17 C18 1.401(10)
C18 C19 1.368(14)
C19 C20 1.387(12)
C20 C21 1.383(9)
C22 C27 1.398(8)
C22 C23 1.400(8)
C22 Si1 1.857(6)
C23 C24 1.388(9)
C24 C25 1.372(10)
C25 C26 1.381(10)
C26 C27 1.391(8)
Al1 Cl2 2.121(3)
Al1 Cl3 2.123(3)
Al1 Cl1 2.128(3)
Al1 Cl4 2.134(3)
Si1 P1 2.296(2)
P1 Mo1 2.5335(14)
